data_4346961
loop_
_publ_author_name
'Chu, Gong M.'
'Guerrero-Mart\'inez, Andr\'es'
'Ram\'irez de Arellano, Carmen'
'Fern\'andez, Israel'
'Sierra, Miguel A.'

_publ_section_title
;
 Remote Control by \p-Conjugation of the Emissive Properties of Fischer
 Carbene-BODIPY Dyads.
;
_journal_issue 6
_journal_name_full 'Inorganic chemistry'
_journal_page_first 2737
_journal_page_last 2747
_journal_paper_doi 10.1021/acs.inorgchem.5b02448
_journal_volume 55
_journal_year 2016
_chemical_formula_sum 'C35 H30 B F2 N3 O6 W'
_chemical_formula_weight 821.28
_space_group_crystal_system triclinic
_space_group_IT_number 2
_space_group_name_Hall '-P 1'
_space_group_name_H-M_alt 'P -1'
_atom_sites_solution_hydrogens mixed
_audit_creation_method SHELXL-2014/7
_cell_angle_alpha 78.12(3)
_cell_angle_beta 82.89(3)
_cell_angle_gamma 89.30(3)
_cell_formula_units_Z 4
_cell_length_a 9.6685(19)
_cell_length_b 16.122(3)
_cell_length_c 22.139(4)
_cell_measurement_reflns_used 19282
_cell_measurement_temperature 120(2)
_cell_measurement_theta_max 30.034
_cell_measurement_theta_min 0.998
_cell_volume 3350.7(12)
_computing_cell_refinement 'DENZO-SMN (Otwinowski & Minor, 1997)'
_computing_data_collection 'COLLECT (Nonius BV, 1998)'
_computing_data_reduction 'DENZO&SCALEPACK (Otwinowski&Minor, 1997)'
_computing_molecular_graphics 'CrystalMaker (CM Software Ltd., 2014)'
_computing_publication_material 'SHELXL-2014/7 (Sheldrick, 2014)'
_computing_structure_refinement 'SHELXL-2014/7 (Sheldrick, 2014)'
_computing_structure_solution 'SHELXS-2012 (Sheldrick, 20012)'
_diffrn_ambient_temperature 120(2)
_diffrn_detector_area_resol_mean 9
_diffrn_measured_fraction_theta_full 0.999
_diffrn_measured_fraction_theta_max 0.999
_diffrn_measurement_device_type 'Nonius Kappa CCD'
_diffrn_measurement_method \w-scans
_diffrn_radiation_type MoK\a
_diffrn_radiation_wavelength 0.71073
_diffrn_reflns_av_R_equivalents 0.0183
_diffrn_reflns_av_unetI/netI 0.0260
_diffrn_reflns_Laue_measured_fraction_full 0.999
_diffrn_reflns_Laue_measured_fraction_max 0.999
_diffrn_reflns_limit_h_max 13
_diffrn_reflns_limit_h_min -13
_diffrn_reflns_limit_k_max 22
_diffrn_reflns_limit_k_min -22
_diffrn_reflns_limit_l_max 31
_diffrn_reflns_limit_l_min -31
_diffrn_reflns_number 38333
_diffrn_reflns_point_group_measured_fraction_full 0.999
_diffrn_reflns_point_group_measured_fraction_max 0.999
_diffrn_reflns_theta_full 30.000
_diffrn_reflns_theta_max 30.030
_diffrn_reflns_theta_min 1.291
_diffrn_source 'fine-focus sealed tube'
_exptl_absorpt_coefficient_mu 3.508
_exptl_absorpt_correction_T_max 1.000
_exptl_absorpt_correction_T_min 0.595
_exptl_absorpt_correction_type multi-scan
_exptl_absorpt_process_details DENZO&SCALEPACK-Otwinowski&Minor-1997
_exptl_crystal_colour orange
_exptl_crystal_density_diffrn 1.628
_exptl_crystal_description prism
_exptl_crystal_F_000 1624
_exptl_crystal_size_max 0.30
_exptl_crystal_size_mid 0.24
_exptl_crystal_size_min 0.12
_refine_diff_density_max 1.418
_refine_diff_density_min -1.514
_refine_diff_density_rms 0.167
_refine_ls_extinction_method none
_refine_ls_goodness_of_fit_ref 1.172
_refine_ls_hydrogen_treatment mixed
_refine_ls_matrix_type full
_refine_ls_number_parameters 883
_refine_ls_number_reflns 19606
_refine_ls_number_restraints 2
_refine_ls_restrained_S_all 1.172
_refine_ls_R_factor_all 0.0263
_refine_ls_R_factor_gt 0.0213
_refine_ls_shift/su_max 0.002
_refine_ls_shift/su_mean 0.000
_refine_ls_structure_factor_coef Fsqd
_refine_ls_weighting_details 'w=1/[\s^2^(Fo^2^)+(0.0394P)^2^+1.0525P] where P=(Fo^2^+2Fc^2^)/3'
_refine_ls_weighting_scheme calc
_refine_ls_wR_factor_gt 0.0623
_refine_ls_wR_factor_ref 0.0728
_reflns_Friedel_coverage 0.000
_reflns_number_gt 17420
_reflns_number_total 19606
_reflns_threshold_expression 'I > 2\s(I)'
_cod_data_source_file ic5b02448_si_002.cif
_cod_data_source_block gm957a
_cod_original_cell_volume 3350.8(12)
_cod_database_code 4346961
_shelx_shelxl_version_number 2014/7
_shelx_space_group_comment
; 
The symmetry employed for this shelxl refinement is uniquely defined 
by the following loop, which should always be used as a source of 
symmetry information in preference to the above space-group names. 
They are only intended as comments. 
;

loop_
_space_group_symop_operation_xyz
'x, y, z'
'-x, -y, -z'

loop_
_atom_site_label
_atom_site_type_symbol
_atom_site_fract_x
_atom_site_fract_y
_atom_site_fract_z
_atom_site_U_iso_or_equiv
_atom_site_adp_type
_atom_site_occupancy
_atom_site_site_symmetry_order
_atom_site_calc_flag
_atom_site_refinement_flags_posn
_atom_site_refinement_flags_adp
W1_1 W 0.23444(2) 0.39084(2) 0.41050(2) 0.01687(3) Uani 1 1 d . .
B1_1 B 0.6690(4) 1.15799(17) 0.03200(13) 0.0287(6) Uani 1 1 d . .
F1_1 F 0.62678(19) 1.21203(9) -0.01973(7) 0.0339(4) Uani 1 1 d . .
F2_1 F 0.7726(2) 1.19808(10) 0.05427(8) 0.0405(4) Uani 1 1 d . .
O1_1 O 0.35697(17) 0.58457(10) 0.37422(7) 0.0208(3) Uani 1 1 d . .
C1_1 C 0.3423(2) 0.51036(13) 0.35646(10) 0.0171(4) Uani 1 1 d . .
C2_1 C 0.4075(2) 0.51485(13) 0.29487(10) 0.0179(4) Uani 1 1 d . .
H2_1 H 0.4150 0.4623 0.2817 0.021 Uiso 1 1 calc R U
C3_1 C 0.4623(2) 0.58486(13) 0.25077(10) 0.0162(4) Uani 1 1 d . .
N4_1 N 0.4850(2) 0.66055(12) 0.26451(9) 0.0182(4) Uani 1 1 d D .
H4_1 H 0.475(3) 0.663(2) 0.3024(9) 0.034(8) Uiso 1 1 d D .
C5_1 C 0.2701(3) 0.60383(14) 0.42773(10) 0.0219(4) Uani 1 1 d . .
H5A_1 H 0.3249 0.6363 0.4502 0.026 Uiso 1 1 calc R U
H5B_1 H 0.2364 0.5506 0.4566 0.026 Uiso 1 1 calc R U
C6_1 C 0.1476(3) 0.65542(16) 0.40570(13) 0.0298(5) Uani 1 1 d . .
H6A_1 H 0.1817 0.7066 0.3756 0.039 Uiso 1 1 calc R U
H6B_1 H 0.0913 0.6715 0.4413 0.039 Uiso 1 1 calc R U
H6C_1 H 0.0905 0.6216 0.3859 0.039 Uiso 1 1 calc R U
N11_1 N 0.7237(2) 1.07379(12) 0.01512(9) 0.0236(4) Uani 1 1 d . .
C12_1 C 0.6846(2) 0.99247(14) 0.05001(10) 0.0206(4) Uani 1 1 d . .
C13_1 C 0.7608(3) 0.93136(15) 0.02097(11) 0.0242(5) Uani 1 1 d . .
C14_1 C 0.8452(3) 0.97780(18) -0.02939(12) 0.0316(6) Uani 1 1 d . .
H14_1 H 0.9085 0.9547 -0.0577 0.038 Uiso 1 1 calc R U
C15_1 C 0.8221(3) 1.06457(17) -0.03178(12) 0.0292(5) Uani 1 1 d . .
C16_1 C 0.7509(3) 0.83642(15) 0.03811(12) 0.0290(5) Uani 1 1 d . .
H16A_1 H 0.8183 0.8122 0.0099 0.038 Uiso 1 1 calc R U
H16B_1 H 0.6565 0.8180 0.0347 0.038 Uiso 1 1 calc R U
H16C_1 H 0.7714 0.8171 0.0810 0.038 Uiso 1 1 calc R U
C17_1 C 0.8940(3) 1.1378(2) -0.07670(14) 0.0410(7) Uani 1 1 d . .
H17A_1 H 0.8336 1.1607 -0.1085 0.053 Uiso 1 1 calc R U
H17B_1 H 0.9814 1.1188 -0.0967 0.053 Uiso 1 1 calc R U
H17C_1 H 0.9141 1.1820 -0.0544 0.053 Uiso 1 1 calc R U
C18_1 C 0.5873(2) 0.98317(14) 0.10286(10) 0.0189(4) Uani 1 1 d . .
N21_1 N 0.5434(2) 1.13445(12) 0.08336(10) 0.0270(4) Uani 1 1 d . .
C22_1 C 0.5156(3) 1.05300(14) 0.11919(11) 0.0219(4) Uani 1 1 d . .
C23_1 C 0.4056(3) 1.05803(16) 0.16756(12) 0.0259(5) Uani 1 1 d . .
C24_1 C 0.3696(3) 1.14332(18) 0.15871(13) 0.0358(6) Uani 1 1 d . .
H24_1 H 0.2987 1.1668 0.1836 0.043 Uiso 1 1 calc R U
C25_1 C 0.4551(3) 1.18853(17) 0.10730(13) 0.0361(6) Uani 1 1 d . .
C26_1 C 0.3388(3) 0.98867(17) 0.21816(12) 0.0276(5) Uani 1 1 d . .
H26A_1 H 0.2694 1.0129 0.2455 0.036 Uiso 1 1 calc R U
H26B_1 H 0.4102 0.9600 0.2424 0.036 Uiso 1 1 calc R U
H26C_1 H 0.2931 0.9477 0.1997 0.036 Uiso 1 1 calc R U
C27_1 C 0.4561(5) 1.28173(18) 0.08105(16) 0.0524(10) Uani 1 1 d . .
H27A_1 H 0.5466 1.3062 0.0841 0.068 Uiso 1 1 calc R U
H27B_1 H 0.3822 1.3085 0.1045 0.068 Uiso 1 1 calc R U
H27C_1 H 0.4401 1.2916 0.0373 0.068 Uiso 1 1 calc R U
C31_1 C 0.5042(2) 0.57305(13) 0.18609(10) 0.0160(4) Uani 1 1 d . .
C32_1 C 0.6327(2) 0.60357(14) 0.15394(10) 0.0191(4) Uani 1 1 d . .
H32_1 H 0.6914 0.6358 0.1721 0.023 Uiso 1 1 calc R U
C33_1 C 0.6749(3) 0.58682(15) 0.09547(11) 0.0233(5) Uani 1 1 d . .
H33_1 H 0.7627 0.6074 0.0737 0.028 Uiso 1 1 calc R U
C34_1 C 0.5893(3) 0.54007(16) 0.06866(11) 0.0254(5) Uani 1 1 d . .
H34_1 H 0.6185 0.5288 0.0286 0.030 Uiso 1 1 calc R U
C35_1 C 0.4604(3) 0.50967(15) 0.10046(11) 0.0231(5) Uani 1 1 d . .
H35_1 H 0.4018 0.4777 0.0821 0.028 Uiso 1 1 calc R U
C36_1 C 0.4179(2) 0.52624(14) 0.15906(10) 0.0188(4) Uani 1 1 d . .
H36_1 H 0.3300 0.5057 0.1807 0.023 Uiso 1 1 calc R U
C41_1 C 0.5108(2) 0.73957(13) 0.22207(10) 0.0172(4) Uani 1 1 d . .
C42_1 C 0.4326(2) 0.76501(14) 0.17308(10) 0.0192(4) Uani 1 1 d . .
H42_1 H 0.3620 0.7287 0.1663 0.023 Uiso 1 1 calc R U
C43_1 C 0.4585(2) 0.84395(14) 0.13419(10) 0.0193(4) Uani 1 1 d . .
H43_1 H 0.4054 0.8614 0.1006 0.023 Uiso 1 1 calc R U
C44_1 C 0.5613(2) 0.89793(13) 0.14380(10) 0.0173(4) Uani 1 1 d . .
C45_1 C 0.6395(2) 0.87186(14) 0.19317(10) 0.0192(4) Uani 1 1 d . .
H45_1 H 0.7099 0.9082 0.2001 0.023 Uiso 1 1 calc R U
C46_1 C 0.6146(2) 0.79290(14) 0.23225(10) 0.0185(4) Uani 1 1 d . .
H46_1 H 0.6680 0.7752 0.2658 0.022 Uiso 1 1 calc R U
O51_1 O 0.1636(2) 0.37517(13) 0.27687(9) 0.0340(4) Uani 1 1 d . .
C51_1 C 0.1829(2) 0.38041(15) 0.32615(11) 0.0230(5) Uani 1 1 d . .
O52_1 O 0.3602(3) 0.40557(15) 0.53444(10) 0.0461(5) Uani 1 1 d . .
C52_1 C 0.3108(3) 0.40273(16) 0.49055(11) 0.0266(5) Uani 1 1 d . .
O53_1 O -0.05830(18) 0.47437(12) 0.44463(8) 0.0284(4) Uani 1 1 d . .
C53_1 C 0.0484(2) 0.44759(14) 0.43163(10) 0.0212(4) Uani 1 1 d . .
O54_1 O 0.4979(2) 0.27494(13) 0.39127(9) 0.0358(4) Uani 1 1 d . .
C54_1 C 0.4068(2) 0.32002(15) 0.39610(11) 0.0218(4) Uani 1 1 d . .
O55_1 O 0.0887(2) 0.21707(12) 0.48134(10) 0.0366(5) Uani 1 1 d . .
C55_1 C 0.1402(3) 0.28032(15) 0.45528(12) 0.0247(5) Uani 1 1 d . .
W1_2 W 0.31284(2) 0.88361(2) 0.45036(2) 0.01514(3) Uani 1 1 d . .
B1_2 B 1.0242(3) 1.61992(15) 0.15813(12) 0.0201(5) Uani 1 1 d . .
F1_2 F 0.95168(15) 1.68385(9) 0.12284(7) 0.0263(3) Uani 1 1 d . .
F2_2 F 1.15742(15) 1.64966(9) 0.16065(7) 0.0281(3) Uani 1 1 d . .
O1_2 O 0.32645(16) 1.07063(10) 0.36118(7) 0.0195(3) Uani 1 1 d . .
C1_2 C 0.3922(2) 0.99715(13) 0.37958(10) 0.0162(4) Uani 1 1 d . .
C2_2 C 0.5282(2) 1.00002(13) 0.34593(10) 0.0173(4) Uani 1 1 d . .
H2_2 H 0.5756 0.9475 0.3508 0.021 Uiso 1 1 calc R U
C3_2 C 0.6021(2) 1.06813(13) 0.30694(10) 0.0162(4) Uani 1 1 d . .
N4_2 N 0.55412(19) 1.14848(11) 0.29622(9) 0.0175(3) Uani 1 1 d D .
H4_2 H 0.473(2) 1.151(2) 0.3152(15) 0.041(9) Uiso 1 1 d D .
C5_2 C 0.1840(2) 1.08334(15) 0.38694(12) 0.0236(5) Uani 1 1 d . .
H5A_2 H 0.1822 1.0986 0.4281 0.028 Uiso 1 1 calc R U
H5B_2 H 0.1277 1.0309 0.3920 0.028 Uiso 1 1 calc R U
C6_2 C 0.1266(3) 1.15426(17) 0.34184(13) 0.0307(5) Uani 1 1 d . .
H6A_2 H 0.1891 1.2038 0.3337 0.040 Uiso 1 1 calc R U
H6B_2 H 0.0341 1.1693 0.3597 0.040 Uiso 1 1 calc R U
H6C_2 H 0.1191 1.1359 0.3028 0.040 Uiso 1 1 calc R U
N11_2 N 0.9458(2) 1.59335(12) 0.22428(9) 0.0198(4) Uani 1 1 d . .
C12_2 C 0.8740(2) 1.51638(13) 0.24846(10) 0.0189(4) Uani 1 1 d . .
C13_2 C 0.8000(2) 1.52139(14) 0.30742(11) 0.0209(4) Uani 1 1 d . .
C14_2 C 0.8303(3) 1.60112(15) 0.31744(11) 0.0251(5) Uani 1 1 d . .
H14_2 H 0.7969 1.6228 0.3532 0.030 Uiso 1 1 calc R U
C15_2 C 0.9188(3) 1.64418(15) 0.26570(11) 0.0236(5) Uani 1 1 d . .
C16_2 C 0.7118(3) 1.45537(15) 0.35233(11) 0.0252(5) Uani 1 1 d . .
H16A_2 H 0.7709 1.4092 0.3702 0.033 Uiso 1 1 calc R U
H16B_2 H 0.6429 1.4330 0.3307 0.033 Uiso 1 1 calc R U
H16C_2 H 0.6636 1.4805 0.3857 0.033 Uiso 1 1 calc R U
C17_2 C 0.9786(3) 1.73167(16) 0.25526(13) 0.0313(6) Uani 1 1 d . .
H17A_2 H 1.0806 1.7291 0.2501 0.041 Uiso 1 1 calc R U
H17B_2 H 0.9468 1.7569 0.2911 0.041 Uiso 1 1 calc R U
H17C_2 H 0.9476 1.7664 0.2177 0.041 Uiso 1 1 calc R U
C18_2 C 0.8837(2) 1.45173(13) 0.21462(10) 0.0183(4) Uani 1 1 d . .
N21_2 N 1.0319(2) 1.54022(12) 0.12941(9) 0.0195(4) Uani 1 1 d . .
C22_2 C 0.9666(2) 1.46201(13) 0.15678(11) 0.0195(4) Uani 1 1 d . .
C23_2 C 1.0009(3) 1.40527(15) 0.11577(11) 0.0233(5) Uani 1 1 d . .
C24_2 C 1.0838(3) 1.45138(16) 0.06435(12) 0.0262(5) Uani 1 1 d . .
H24_2 H 1.1229 1.4304 0.0290 0.031 Uiso 1 1 calc R U
C25_2 C 1.1000(2) 1.53424(15) 0.07337(11) 0.0231(5) Uani 1 1 d . .
C26_2 C 0.9629(3) 1.31263(16) 0.12469(13) 0.0312(6) Uani 1 1 d . .
H26A_2 H 1.0147 1.2888 0.0915 0.041 Uiso 1 1 calc R U
H26B_2 H 0.8626 1.3067 0.1233 0.041 Uiso 1 1 calc R U
H26C_2 H 0.9866 1.2822 0.1651 0.041 Uiso 1 1 calc R U
C27_2 C 1.1742(3) 1.60786(16) 0.03005(12) 0.0277(5) Uani 1 1 d . .
H27A_2 H 1.1097 1.6551 0.0221 0.036 Uiso 1 1 calc R U
H27B_2 H 1.2090 1.5915 -0.0093 0.036 Uiso 1 1 calc R U
H27C_2 H 1.2527 1.6254 0.0488 0.036 Uiso 1 1 calc R U
C31_2 C 0.7366(2) 1.05186(13) 0.27089(10) 0.0165(4) Uani 1 1 d . .
C32_2 C 0.8331(2) 0.99481(14) 0.29708(10) 0.0201(4) Uani 1 1 d . .
H32_2 H 0.8165 0.9677 0.3397 0.024 Uiso 1 1 calc R U
C33_2 C 0.9536(3) 0.97757(16) 0.26069(11) 0.0256(5) Uani 1 1 d . .
H33_2 H 1.0194 0.9389 0.2786 0.031 Uiso 1 1 calc R U
C34_2 C 0.9778(3) 1.01678(17) 0.19837(11) 0.0271(5) Uani 1 1 d . .
H34_2 H 1.0603 1.0048 0.1737 0.033 Uiso 1 1 calc R U
C35_2 C 0.8824(2) 1.07325(15) 0.17180(10) 0.0223(4) Uani 1 1 d . .
H35_2 H 0.8992 1.0997 0.1290 0.027 Uiso 1 1 calc R U
C36_2 C 0.7624(2) 1.09101(14) 0.20788(10) 0.0187(4) Uani 1 1 d . .
H36_2 H 0.6972 1.1300 0.1897 0.022 Uiso 1 1 calc R U
C41_2 C 0.6388(2) 1.22296(13) 0.27588(10) 0.0158(4) Uani 1 1 d . .
C42_2 C 0.7634(2) 1.23002(14) 0.29935(11) 0.0212(4) Uani 1 1 d . .
H42_2 H 0.7945 1.1841 0.3286 0.025 Uiso 1 1 calc R U
C43_2 C 0.8428(2) 1.30395(14) 0.28026(11) 0.0222(4) Uani 1 1 d . .
H43_2 H 0.9281 1.3083 0.2966 0.027 Uiso 1 1 calc R U
C44_2 C 0.7991(2) 1.37187(13) 0.23739(10) 0.0180(4) Uani 1 1 d . .
C45_2 C 0.6723(2) 1.36476(14) 0.21481(11) 0.0196(4) Uani 1 1 d . .
H45_2 H 0.6407 1.4108 0.1858 0.023 Uiso 1 1 calc R U
C46_2 C 0.5916(2) 1.29104(13) 0.23418(11) 0.0187(4) Uani 1 1 d . .
H46_2 H 0.5047 1.2872 0.2190 0.022 Uiso 1 1 calc R U
O51_2 O 0.1423(2) 0.97985(14) 0.54746(10) 0.0401(5) Uani 1 1 d . .
C51_2 C 0.2048(3) 0.94953(15) 0.51062(11) 0.0236(5) Uani 1 1 d . .
O52_2 O 0.2074(2) 0.72034(13) 0.55094(9) 0.0368(5) Uani 1 1 d . .
C52_2 C 0.2479(3) 0.77908(15) 0.51469(11) 0.0221(4) Uani 1 1 d . .
O53_2 O 0.5916(2) 0.89200(13) 0.51243(11) 0.0396(5) Uani 1 1 d . .
C53_2 C 0.4907(3) 0.89042(15) 0.49077(11) 0.0237(5) Uani 1 1 d . .
O54_2 O 0.4816(2) 0.76529(12) 0.37010(10) 0.0376(5) Uani 1 1 d . .
C54_2 C 0.4199(3) 0.80968(14) 0.39767(11) 0.0224(4) Uani 1 1 d . .
C55_2 C 0.1376(2) 0.87228(14) 0.40952(10) 0.0208(4) Uani 1 1 d . .
O55_2 O 0.0400(2) 0.86290(12) 0.38720(9) 0.0326(4) Uani 1 1 d . .

loop_
_atom_site_aniso_label
_atom_site_aniso_U_11
_atom_site_aniso_U_22
_atom_site_aniso_U_33
_atom_site_aniso_U_23
_atom_site_aniso_U_13
_atom_site_aniso_U_12
W1_1 0.01904(5) 0.01265(5) 0.01672(5) -0.00072(3) 0.00278(3) -0.00303(3)
B1_1 0.0468(17) 0.0159(12) 0.0236(13) 0.0026(10) -0.0159(12) -0.0087(11)
F1_1 0.0593(11) 0.0182(7) 0.0240(7) 0.0042(6) -0.0182(7) -0.0040(7)
F2_1 0.0624(12) 0.0257(8) 0.0343(8) 0.0039(6) -0.0245(8) -0.0217(8)
O1_1 0.0281(8) 0.0158(7) 0.0172(7) -0.0047(6) 0.0045(6) -0.0063(6)
C1_1 0.0188(10) 0.0130(9) 0.0182(10) -0.0014(7) -0.0004(8) -0.0003(7)
C2_1 0.0218(10) 0.0132(9) 0.0180(10) -0.0033(8) 0.0000(8) -0.0024(8)
C3_1 0.0171(9) 0.0141(9) 0.0168(9) -0.0033(7) 0.0003(7) -0.0021(7)
N4_1 0.0257(10) 0.0133(8) 0.0142(8) -0.0013(7) 0.0014(7) -0.0057(7)
C5_1 0.0301(12) 0.0164(10) 0.0186(10) -0.0065(8) 0.0043(9) -0.0035(9)
C6_1 0.0330(13) 0.0201(11) 0.0360(14) -0.0074(10) -0.0002(11) -0.0004(10)
N11_1 0.0289(10) 0.0180(9) 0.0216(9) 0.0044(7) -0.0071(8) -0.0085(8)
C12_1 0.0253(11) 0.0153(10) 0.0194(10) 0.0021(8) -0.0048(8) -0.0062(8)
C13_1 0.0255(11) 0.0226(11) 0.0224(11) -0.0002(9) -0.0022(9) -0.0021(9)
C14_1 0.0309(13) 0.0325(14) 0.0256(12) 0.0037(10) 0.0031(10) -0.0023(11)
C15_1 0.0273(12) 0.0299(13) 0.0254(12) 0.0069(10) -0.0043(9) -0.0076(10)
C16_1 0.0348(13) 0.0194(11) 0.0302(12) -0.0036(9) 0.0038(10) 0.0004(10)
C17_1 0.0330(15) 0.0400(16) 0.0390(16) 0.0157(12) -0.0003(12) -0.0114(12)
C18_1 0.0254(11) 0.0150(10) 0.0169(10) -0.0006(8) -0.0082(8) -0.0054(8)
N21_1 0.0456(13) 0.0132(9) 0.0229(10) -0.0011(7) -0.0114(9) 0.0007(8)
C22_1 0.0315(12) 0.0147(10) 0.0200(10) -0.0012(8) -0.0089(9) -0.0022(9)
C23_1 0.0327(13) 0.0235(12) 0.0244(11) -0.0084(9) -0.0090(10) 0.0028(10)
C24_1 0.0501(17) 0.0263(13) 0.0347(14) -0.0129(11) -0.0102(12) 0.0117(12)
C25_1 0.0602(19) 0.0190(12) 0.0326(14) -0.0075(10) -0.0163(13) 0.0058(12)
C26_1 0.0270(12) 0.0309(13) 0.0259(12) -0.0084(10) -0.0025(9) 0.0013(10)
C27_1 0.097(3) 0.0186(13) 0.0426(18) -0.0045(12) -0.0177(18) 0.0124(16)
C31_1 0.0203(10) 0.0121(9) 0.0150(9) -0.0022(7) -0.0011(7) -0.0004(7)
C32_1 0.0200(10) 0.0167(10) 0.0193(10) -0.0022(8) -0.0004(8) -0.0007(8)
C33_1 0.0237(11) 0.0243(11) 0.0195(10) -0.0019(9) 0.0025(8) 0.0017(9)
C34_1 0.0314(12) 0.0284(12) 0.0167(10) -0.0069(9) -0.0015(9) 0.0052(10)
C35_1 0.0286(12) 0.0213(11) 0.0218(11) -0.0064(9) -0.0087(9) 0.0032(9)
C36_1 0.0194(10) 0.0153(10) 0.0209(10) -0.0022(8) -0.0021(8) 0.0004(8)
C41_1 0.0218(10) 0.0122(9) 0.0160(9) -0.0016(7) 0.0018(8) -0.0034(8)
C42_1 0.0198(10) 0.0154(10) 0.0226(10) -0.0043(8) -0.0030(8) -0.0046(8)
C43_1 0.0230(10) 0.0167(10) 0.0190(10) -0.0029(8) -0.0066(8) -0.0013(8)
C44_1 0.0204(10) 0.0140(9) 0.0163(9) -0.0009(7) -0.0019(8) -0.0016(8)
C45_1 0.0214(10) 0.0160(10) 0.0196(10) -0.0018(8) -0.0032(8) -0.0052(8)
C46_1 0.0214(10) 0.0165(10) 0.0173(10) -0.0016(8) -0.0042(8) -0.0033(8)
O51_1 0.0335(10) 0.0407(11) 0.0274(9) -0.0041(8) -0.0058(8) -0.0154(8)
C51_1 0.0220(11) 0.0193(11) 0.0257(11) -0.0007(9) -0.0007(9) -0.0085(8)
O52_1 0.0605(15) 0.0518(14) 0.0303(11) -0.0137(10) -0.0154(10) 0.0134(11)
C52_1 0.0333(13) 0.0236(12) 0.0214(11) -0.0036(9) -0.0001(9) 0.0036(10)
O53_1 0.0230(8) 0.0328(10) 0.0292(9) -0.0078(7) 0.0006(7) 0.0000(7)
C53_1 0.0235(11) 0.0182(10) 0.0202(10) -0.0015(8) 0.0006(8) -0.0041(8)
O54_1 0.0354(10) 0.0309(10) 0.0358(10) -0.0024(8) 0.0081(8) 0.0087(8)
C54_1 0.0253(11) 0.0184(10) 0.0192(10) -0.0018(8) 0.0043(8) -0.0017(9)
O55_1 0.0380(11) 0.0212(9) 0.0431(11) 0.0007(8) 0.0130(9) -0.0078(8)
C55_1 0.0256(12) 0.0174(11) 0.0272(12) -0.0016(9) 0.0073(9) -0.0035(9)
W1_2 0.01702(5) 0.01233(4) 0.01473(4) -0.00089(3) 0.00042(3) -0.00342(3)
B1_2 0.0189(11) 0.0132(10) 0.0263(12) 0.0006(9) -0.0027(9) -0.0047(9)
F1_2 0.0283(7) 0.0161(6) 0.0296(7) 0.0053(5) -0.0014(6) -0.0001(5)
F2_2 0.0202(7) 0.0218(7) 0.0420(8) -0.0073(6) -0.0008(6) -0.0087(5)
O1_2 0.0169(7) 0.0138(7) 0.0247(8) -0.0002(6) 0.0029(6) -0.0004(6)
C1_2 0.0185(10) 0.0125(9) 0.0177(9) -0.0034(7) -0.0015(8) -0.0024(7)
C2_2 0.0175(10) 0.0124(9) 0.0208(10) -0.0016(8) -0.0006(8) -0.0014(7)
C3_2 0.0168(9) 0.0146(9) 0.0171(9) -0.0026(7) -0.0029(7) -0.0016(7)
N4_2 0.0154(8) 0.0118(8) 0.0230(9) -0.0001(7) 0.0011(7) -0.0033(6)
C5_2 0.0161(10) 0.0203(11) 0.0308(12) 0.0001(9) 0.0018(9) 0.0018(8)
C6_2 0.0279(13) 0.0251(12) 0.0367(14) -0.0011(10) -0.0047(10) 0.0066(10)
N11_2 0.0200(9) 0.0124(8) 0.0252(9) 0.0011(7) -0.0041(7) -0.0044(7)
C12_2 0.0181(10) 0.0138(9) 0.0228(10) 0.0029(8) -0.0049(8) -0.0042(8)
C13_2 0.0203(10) 0.0177(10) 0.0232(11) 0.0013(8) -0.0063(8) -0.0012(8)
C14_2 0.0301(12) 0.0200(11) 0.0248(11) -0.0040(9) -0.0028(9) -0.0034(9)
C15_2 0.0272(12) 0.0166(10) 0.0265(11) -0.0016(9) -0.0063(9) -0.0047(9)
C16_2 0.0277(12) 0.0226(11) 0.0229(11) 0.0004(9) -0.0021(9) -0.0073(9)
C17_2 0.0400(15) 0.0176(11) 0.0357(14) -0.0054(10) -0.0017(11) -0.0086(10)
C18_2 0.0175(10) 0.0135(9) 0.0224(10) 0.0023(8) -0.0062(8) -0.0030(8)
N21_2 0.0190(9) 0.0148(8) 0.0224(9) 0.0014(7) -0.0024(7) -0.0046(7)
C22_2 0.0200(10) 0.0124(9) 0.0244(11) 0.0018(8) -0.0048(8) -0.0042(8)
C23_2 0.0267(12) 0.0165(10) 0.0252(11) -0.0009(8) -0.0023(9) -0.0043(9)
C24_2 0.0295(12) 0.0223(11) 0.0253(12) -0.0031(9) 0.0006(9) -0.0057(9)
C25_2 0.0220(11) 0.0202(11) 0.0246(11) 0.0012(9) -0.0030(9) -0.0048(9)
C26_2 0.0429(15) 0.0177(11) 0.0318(13) -0.0059(10) 0.0015(11) -0.0071(10)
C27_2 0.0289(12) 0.0225(12) 0.0272(12) 0.0029(9) 0.0017(10) -0.0075(9)
C31_2 0.0164(9) 0.0143(9) 0.0182(9) -0.0025(7) -0.0009(7) -0.0037(7)
C32_2 0.0184(10) 0.0217(11) 0.0181(10) -0.0006(8) -0.0004(8) -0.0004(8)
C33_2 0.0216(11) 0.0302(13) 0.0223(11) -0.0001(9) -0.0022(9) 0.0071(9)
C34_2 0.0220(11) 0.0349(13) 0.0212(11) -0.0023(10) 0.0032(9) 0.0032(10)
C35_2 0.0230(11) 0.0260(11) 0.0153(10) 0.0002(8) 0.0004(8) -0.0014(9)
C36_2 0.0198(10) 0.0168(10) 0.0191(10) -0.0024(8) -0.0033(8) -0.0008(8)
C41_2 0.0169(9) 0.0105(9) 0.0186(9) -0.0010(7) 0.0010(7) -0.0033(7)
C42_2 0.0226(11) 0.0148(10) 0.0238(11) 0.0037(8) -0.0061(8) -0.0033(8)
C43_2 0.0208(11) 0.0154(10) 0.0293(12) 0.0018(9) -0.0089(9) -0.0045(8)
C44_2 0.0176(10) 0.0134(9) 0.0217(10) -0.0006(8) -0.0015(8) -0.0037(8)
C45_2 0.0223(11) 0.0128(9) 0.0220(10) 0.0021(8) -0.0059(8) -0.0020(8)
C46_2 0.0175(10) 0.0132(9) 0.0250(11) -0.0011(8) -0.0053(8) -0.0031(8)
O51_2 0.0423(12) 0.0456(12) 0.0328(10) -0.0169(9) 0.0089(9) 0.0013(9)
C51_2 0.0246(11) 0.0230(11) 0.0223(11) -0.0048(9) 0.0012(9) -0.0025(9)
O52_2 0.0414(11) 0.0308(10) 0.0311(10) 0.0121(8) -0.0073(8) -0.0103(8)
C52_2 0.0248(11) 0.0197(11) 0.0199(10) 0.0012(8) -0.0033(8) -0.0043(9)
O53_2 0.0338(11) 0.0376(11) 0.0496(13) -0.0054(9) -0.0191(9) -0.0058(9)
C53_2 0.0276(12) 0.0169(10) 0.0255(11) -0.0023(9) -0.0028(9) -0.0047(9)
O54_2 0.0463(12) 0.0251(9) 0.0391(11) -0.0133(8) 0.0155(9) -0.0074(8)
C54_2 0.0287(12) 0.0156(10) 0.0212(10) -0.0028(8) 0.0024(9) -0.0072(9)
C55_2 0.0262(11) 0.0158(10) 0.0178(10) 0.0022(8) -0.0016(8) -0.0038(8)
O55_2 0.0336(10) 0.0304(10) 0.0327(10) 0.0012(8) -0.0129(8) -0.0031(8)

loop_
_atom_type_symbol
_atom_type_description
_atom_type_scat_dispersion_real
_atom_type_scat_dispersion_imag
_atom_type_scat_source
C C 0.0033 0.0016 'International Tables Vol C Tables 4.2.6.8 and 6.1.1.4'
H H 0.0000 0.0000 'International Tables Vol C Tables 4.2.6.8 and 6.1.1.4'
B B 0.0013 0.0007 'International Tables Vol C Tables 4.2.6.8 and 6.1.1.4'
N N 0.0061 0.0033 'International Tables Vol C Tables 4.2.6.8 and 6.1.1.4'
O O 0.0106 0.0060 'International Tables Vol C Tables 4.2.6.8 and 6.1.1.4'
F F 0.0171 0.0103 'International Tables Vol C Tables 4.2.6.8 and 6.1.1.4'
W W -0.8490 6.8722 'International Tables Vol C Tables 4.2.6.8 and 6.1.1.4'

loop_
_geom_angle_atom_site_label_1
_geom_angle_atom_site_label_2
_geom_angle_atom_site_label_3
_geom_angle
C55_1 W1_1 C51_1 93.98(10)
C55_1 W1_1 C54_1 85.81(10)
C51_1 W1_1 C54_1 89.37(10)
C55_1 W1_1 C52_1 89.94(11)
C51_1 W1_1 C52_1 173.09(10)
C54_1 W1_1 C52_1 85.23(10)
C55_1 W1_1 C53_1 86.63(10)
C51_1 W1_1 C53_1 91.57(10)
C54_1 W1_1 C53_1 172.43(9)
C52_1 W1_1 C53_1 94.34(10)
C55_1 W1_1 C1_1 176.98(9)
C51_1 W1_1 C1_1 83.57(9)
C54_1 W1_1 C1_1 92.38(9)
C52_1 W1_1 C1_1 92.33(10)
C53_1 W1_1 C1_1 95.19(9)
F1_1 B1_1 F2_1 109.1(2)
F1_1 B1_1 N21_1 110.1(2)
F2_1 B1_1 N21_1 110.0(2)
F1_1 B1_1 N11_1 110.7(2)
F2_1 B1_1 N11_1 110.2(2)
N21_1 B1_1 N11_1 106.76(19)
C1_1 O1_1 C5_1 120.87(17)
O1_1 C1_1 C2_1 110.66(18)
O1_1 C1_1 W1_1 128.77(15)
C2_1 C1_1 W1_1 120.57(15)
C3_1 C2_1 C1_1 129.6(2)
N4_1 C3_1 C2_1 123.26(19)
N4_1 C3_1 C31_1 118.94(18)
C2_1 C3_1 C31_1 117.72(19)
C3_1 N4_1 C41_1 127.29(19)
O1_1 C5_1 C6_1 108.9(2)
C15_1 N11_1 C12_1 108.0(2)
C15_1 N11_1 B1_1 127.2(2)
C12_1 N11_1 B1_1 124.7(2)
C18_1 C12_1 N11_1 120.3(2)
C18_1 C12_1 C13_1 131.6(2)
N11_1 C12_1 C13_1 108.1(2)
C14_1 C13_1 C12_1 105.7(2)
C14_1 C13_1 C16_1 125.4(2)
C12_1 C13_1 C16_1 128.9(2)
C13_1 C14_1 C15_1 109.0(2)
N11_1 C15_1 C14_1 109.2(2)
N11_1 C15_1 C17_1 123.1(3)
C14_1 C15_1 C17_1 127.6(3)
C12_1 C18_1 C22_1 121.3(2)
C12_1 C18_1 C44_1 119.5(2)
C22_1 C18_1 C44_1 119.3(2)
C25_1 N21_1 C22_1 108.1(2)
C25_1 N21_1 B1_1 127.0(2)
C22_1 N21_1 B1_1 124.3(2)
N21_1 C22_1 C18_1 120.4(2)
N21_1 C22_1 C23_1 108.4(2)
C18_1 C22_1 C23_1 131.1(2)
C24_1 C23_1 C22_1 105.5(2)
C24_1 C23_1 C26_1 125.4(2)
C22_1 C23_1 C26_1 129.1(2)
C23_1 C24_1 C25_1 108.8(3)
N21_1 C25_1 C24_1 109.2(2)
N21_1 C25_1 C27_1 122.9(3)
C24_1 C25_1 C27_1 127.8(3)
C32_1 C31_1 C36_1 119.8(2)
C32_1 C31_1 C3_1 120.56(19)
C36_1 C31_1 C3_1 119.51(19)
C33_1 C32_1 C31_1 120.0(2)
C32_1 C33_1 C34_1 120.2(2)
C33_1 C34_1 C35_1 120.1(2)
C36_1 C35_1 C34_1 119.9(2)
C35_1 C36_1 C31_1 120.1(2)
C42_1 C41_1 C46_1 120.4(2)
C42_1 C41_1 N4_1 121.51(19)
C46_1 C41_1 N4_1 118.1(2)
C43_1 C42_1 C41_1 119.4(2)
C42_1 C43_1 C44_1 120.9(2)
C43_1 C44_1 C45_1 119.3(2)
C43_1 C44_1 C18_1 120.93(19)
C45_1 C44_1 C18_1 119.74(19)
C46_1 C45_1 C44_1 120.2(2)
C45_1 C46_1 C41_1 119.8(2)
O51_1 C51_1 W1_1 175.2(2)
O52_1 C52_1 W1_1 175.4(2)
O53_1 C53_1 W1_1 175.9(2)
O54_1 C54_1 W1_1 174.5(2)
O55_1 C55_1 W1_1 178.7(3)
C52_2 W1_2 C54_2 89.82(10)
C52_2 W1_2 C55_2 87.88(9)
C54_2 W1_2 C55_2 90.89(10)
C52_2 W1_2 C53_2 91.00(10)
C54_2 W1_2 C53_2 87.19(10)
C55_2 W1_2 C53_2 177.79(9)
C52_2 W1_2 C51_2 85.30(10)
C54_2 W1_2 C51_2 174.76(9)
C55_2 W1_2 C51_2 90.83(10)
C53_2 W1_2 C51_2 90.99(10)
C52_2 W1_2 C1_2 177.95(9)
C54_2 W1_2 C1_2 88.90(9)
C55_2 W1_2 C1_2 93.74(9)
C53_2 W1_2 C1_2 87.34(9)
C51_2 W1_2 C1_2 95.93(9)
F2_2 B1_2 F1_2 109.08(18)
F2_2 B1_2 N11_2 110.3(2)
F1_2 B1_2 N11_2 109.91(19)
F2_2 B1_2 N21_2 110.57(19)
F1_2 B1_2 N21_2 110.3(2)
N11_2 B1_2 N21_2 106.68(17)
C1_2 O1_2 C5_2 121.07(17)
O1_2 C1_2 C2_2 109.84(18)
O1_2 C1_2 W1_2 128.38(15)
C2_2 C1_2 W1_2 121.78(15)
C3_2 C2_2 C1_2 129.8(2)
N4_2 C3_2 C2_2 123.7(2)
N4_2 C3_2 C31_2 117.26(19)
C2_2 C3_2 C31_2 118.90(19)
C3_2 N4_2 C41_2 125.20(19)
O1_2 C5_2 C6_2 106.81(19)
C15_2 N11_2 C12_2 108.10(19)
C15_2 N11_2 B1_2 125.71(19)
C12_2 N11_2 B1_2 125.65(19)
C18_2 C12_2 N11_2 120.1(2)
C18_2 C12_2 C13_2 131.8(2)
N11_2 C12_2 C13_2 108.1(2)
C14_2 C13_2 C12_2 106.1(2)
C14_2 C13_2 C16_2 125.0(2)
C12_2 C13_2 C16_2 128.9(2)
C13_2 C14_2 C15_2 108.4(2)
N11_2 C15_2 C14_2 109.3(2)
N11_2 C15_2 C17_2 122.9(2)
C14_2 C15_2 C17_2 127.8(2)
C12_2 C18_2 C22_2 121.0(2)
C12_2 C18_2 C44_2 120.7(2)
C22_2 C18_2 C44_2 118.2(2)
C25_2 N21_2 C22_2 108.41(19)
C25_2 N21_2 B1_2 126.07(19)
C22_2 N21_2 B1_2 125.51(19)
N21_2 C22_2 C18_2 120.2(2)
N21_2 C22_2 C23_2 107.88(19)
C18_2 C22_2 C23_2 131.9(2)
C24_2 C23_2 C22_2 106.2(2)
C24_2 C23_2 C26_2 124.8(2)
C22_2 C23_2 C26_2 129.0(2)
C23_2 C24_2 C25_2 108.5(2)
N21_2 C25_2 C24_2 108.9(2)
N21_2 C25_2 C27_2 122.5(2)
C24_2 C25_2 C27_2 128.5(2)
C32_2 C31_2 C36_2 119.3(2)
C32_2 C31_2 C3_2 121.82(19)
C36_2 C31_2 C3_2 118.7(2)
C33_2 C32_2 C31_2 120.0(2)
C34_2 C33_2 C32_2 120.1(2)
C35_2 C34_2 C33_2 120.4(2)
C34_2 C35_2 C36_2 119.8(2)
C35_2 C36_2 C31_2 120.4(2)
C42_2 C41_2 C46_2 119.85(19)
C42_2 C41_2 N4_2 120.89(19)
C46_2 C41_2 N4_2 119.18(19)
C41_2 C42_2 C43_2 120.1(2)
C42_2 C43_2 C44_2 120.8(2)
C43_2 C44_2 C45_2 118.7(2)
C43_2 C44_2 C18_2 122.3(2)
C45_2 C44_2 C18_2 119.08(19)
C46_2 C45_2 C44_2 120.8(2)
C45_2 C46_2 C41_2 119.7(2)
O51_2 C51_2 W1_2 174.3(2)
O52_2 C52_2 W1_2 178.2(2)
O53_2 C53_2 W1_2 177.7(2)
O54_2 C54_2 W1_2 177.0(2)
O55_2 C55_2 W1_2 177.6(2)

loop_
_geom_bond_atom_site_label_1
_geom_bond_atom_site_label_2
_geom_bond_distance
W1_1 C55_1 2.019(2)
W1_1 C51_1 2.031(2)
W1_1 C54_1 2.038(2)
W1_1 C52_1 2.047(3)
W1_1 C53_1 2.054(2)
W1_1 C1_1 2.241(2)
B1_1 F1_1 1.390(3)
B1_1 F2_1 1.391(3)
B1_1 N21_1 1.550(4)
B1_1 N11_1 1.551(4)
O1_1 C1_1 1.348(3)
O1_1 C5_1 1.451(3)
C1_1 C2_1 1.418(3)
C2_1 C3_1 1.393(3)
C3_1 N4_1 1.344(3)
C3_1 C31_1 1.489(3)
N4_1 C41_1 1.423(3)
C5_1 C6_1 1.511(4)
N11_1 C15_1 1.349(3)
N11_1 C12_1 1.408(3)
C12_1 C18_1 1.391(3)
C12_1 C13_1 1.433(3)
C13_1 C14_1 1.384(3)
C13_1 C16_1 1.501(3)
C14_1 C15_1 1.405(4)
C15_1 C17_1 1.494(4)
C18_1 C22_1 1.402(3)
C18_1 C44_1 1.487(3)
N21_1 C25_1 1.353(4)
N21_1 C22_1 1.397(3)
C22_1 C23_1 1.427(4)
C23_1 C24_1 1.394(4)
C23_1 C26_1 1.498(4)
C24_1 C25_1 1.396(4)
C25_1 C27_1 1.495(4)
C31_1 C32_1 1.394(3)
C31_1 C36_1 1.396(3)
C32_1 C33_1 1.388(3)
C33_1 C34_1 1.388(4)
C34_1 C35_1 1.394(4)
C35_1 C36_1 1.390(3)
C41_1 C42_1 1.389(3)
C41_1 C46_1 1.398(3)
C42_1 C43_1 1.388(3)
C43_1 C44_1 1.393(3)
C44_1 C45_1 1.396(3)
C45_1 C46_1 1.389(3)
O51_1 C51_1 1.149(3)
O52_1 C52_1 1.144(3)
O53_1 C53_1 1.140(3)
O54_1 C54_1 1.144(3)
O55_1 C55_1 1.149(3)
W1_2 C52_2 2.020(2)
W1_2 C54_2 2.024(2)
W1_2 C55_2 2.043(2)
W1_2 C53_2 2.048(3)
W1_2 C51_2 2.052(2)
W1_2 C1_2 2.225(2)
B1_2 F2_2 1.391(3)
B1_2 F1_2 1.397(3)
B1_2 N11_2 1.542(3)
B1_2 N21_2 1.544(3)
O1_2 C1_2 1.349(3)
O1_2 C5_2 1.453(3)
C1_2 C2_2 1.425(3)
C2_2 C3_2 1.392(3)
C3_2 N4_2 1.355(3)
C3_2 C31_2 1.489(3)
N4_2 C41_2 1.423(3)
C5_2 C6_2 1.505(3)
N11_2 C15_2 1.351(3)
N11_2 C12_2 1.401(3)
C12_2 C18_2 1.399(3)
C12_2 C13_2 1.426(3)
C13_2 C14_2 1.389(3)
C13_2 C16_2 1.492(3)
C14_2 C15_2 1.404(3)
C15_2 C17_2 1.493(3)
C18_2 C22_2 1.404(3)
C18_2 C44_2 1.496(3)
N21_2 C25_2 1.352(3)
N21_2 C22_2 1.402(3)
C22_2 C23_2 1.425(3)
C23_2 C24_2 1.390(3)
C23_2 C26_2 1.510(3)
C24_2 C25_2 1.404(3)
C25_2 C27_2 1.492(3)
C31_2 C32_2 1.395(3)
C31_2 C36_2 1.401(3)
C32_2 C33_2 1.391(3)
C33_2 C34_2 1.387(3)
C34_2 C35_2 1.385(3)
C35_2 C36_2 1.387(3)
C41_2 C42_2 1.384(3)
C41_2 C46_2 1.393(3)
C42_2 C43_2 1.387(3)
C43_2 C44_2 1.392(3)
C44_2 C45_2 1.394(3)
C45_2 C46_2 1.391(3)
O51_2 C51_2 1.142(3)
O52_2 C52_2 1.146(3)
O53_2 C53_2 1.142(3)
O54_2 C54_2 1.149(3)
C55_2 O55_2 1.144(3)

loop_
_geom_hbond_atom_site_label_D
_geom_hbond_atom_site_label_H
_geom_hbond_atom_site_label_A
_geom_hbond_distance_DH
_geom_hbond_distance_HA
_geom_hbond_distance_DA
_geom_hbond_angle_DHA
_geom_hbond_site_symmetry_A
N4_1 H4_1 O1_1 0.842(17) 2.05(3) 2.646(3) 127(3) .
N4_1 H4_1 O54_2 0.842(17) 2.45(2) 3.150(3) 141(3) .
C5_1 H5B_1 O53_1 0.99 2.58 3.306(3) 130.6 2_566
C42_1 H42_1 F2_2 0.95 2.40 3.335(3) 170.0 1_445
N4_2 H4_2 O1_2 0.851(18) 1.97(3) 2.651(3) 136(3) .
C5_2 H5A_2 O55_1 0.99 2.54 3.346(3) 137.9 1_565
